data_7153143
loop_
_publ_author_name
'Olszewska, Teresa'
'Sikorski, Artur'
'Herman, Aleksander'
'Po\/lo\'nski, Tadeusz'

_publ_section_title
;
 Helicity discrimination in
 N,N'-dibenzoyl-1,2,3,4,7,8,9,10-octahydro-1,10-phenanthrolines and their
 thiono- and selenocarbonyl analogues by inclusion complexation with
 chiral diols.
;
_journal_issue 43
_journal_name_full 'Organic &amp; biomolecular chemistry'
_journal_page_first 7522
_journal_page_last 7529
_journal_paper_doi 10.1039/c3ob41216d
_journal_volume 11
_journal_year 2013
_chemical_formula_moiety 'C26 H24 N2 Se2'
_chemical_formula_sum 'C26 H24 N2 Se2'
_chemical_formula_weight 522.39
_chemical_name_systematic
;

?

;
_space_group_IT_number 14
_symmetry_cell_setting monoclinic
_symmetry_space_group_name_Hall '-P 2ybc'
_symmetry_space_group_name_H-M 'P 1 21/c 1'
_atom_sites_solution_hydrogens geom
_atom_sites_solution_primary direct
_atom_sites_solution_secondary difmap
_audit_creation_method 'from SHELXL97 CIF and IUCr SHELXL97-template'
_cell_angle_alpha 90.00
_cell_angle_beta 104.10(3)
_cell_angle_gamma 90.00
_cell_formula_units_Z 4
_cell_length_a 9.339(2)
_cell_length_b 16.111(3)
_cell_length_c 15.343(3)
_cell_measurement_reflns_used 50
_cell_measurement_temperature 295(2)
_cell_measurement_theta_max 25.00
_cell_measurement_theta_min 2.25
_cell_volume 2239.0(8)
_computing_cell_refinement 'CrysAlis RED,Version 1.171.32.15 (Oxford Diffraction Ltd., 2008)'
_computing_data_collection 'CrysAlis CCD,Version 1.171.32.15 (Oxford Diffraction Ltd., 2008)'
_computing_data_reduction 'CrysAlis RED,Version 1.171.32.15 (Oxford Diffraction Ltd., 2008)'
_computing_molecular_graphics 'ORTEPII (Johnson, 1976)'
_computing_publication_material 'SHELXL97 and PLATON (Spek, 2003)'
_computing_structure_refinement 'SHELXL-97 (Sheldrick, 2008)'
_computing_structure_solution 'SHELXS-97 (Sheldrick, 2008)'
_diffrn_ambient_temperature 295(2)
_diffrn_measured_fraction_theta_full 0.991
_diffrn_measured_fraction_theta_max 0.991
_diffrn_measurement_device_type 'Kuma KM4'
_diffrn_measurement_method \q/2\q
_diffrn_radiation_monochromator graphite
_diffrn_radiation_source 'fine-focus sealed tube'
_diffrn_radiation_type MoK\a
_diffrn_radiation_wavelength 0.71073
_diffrn_reflns_av_R_equivalents 0.0329
_diffrn_reflns_av_sigmaI/netI 0.1111
_diffrn_reflns_limit_h_max 11
_diffrn_reflns_limit_h_min -10
_diffrn_reflns_limit_k_max 19
_diffrn_reflns_limit_k_min 0
_diffrn_reflns_limit_l_max 0
_diffrn_reflns_limit_l_min -18
_diffrn_reflns_number 4061
_diffrn_reflns_theta_full 25.00
_diffrn_reflns_theta_max 25.00
_diffrn_reflns_theta_min 2.25
_diffrn_standards_decay_% 0.09
_diffrn_standards_interval_count 200
_diffrn_standards_number 3
_exptl_absorpt_coefficient_mu 3.318
_exptl_absorpt_correction_T_max 0.711
_exptl_absorpt_correction_T_min 0.550
_exptl_absorpt_correction_type empirical
_exptl_absorpt_process_details difabs
_exptl_crystal_colour white
_exptl_crystal_density_diffrn 1.550
_exptl_crystal_density_method 'not measured'
_exptl_crystal_description plate
_exptl_crystal_F_000 1048
_exptl_crystal_size_max 0.35
_exptl_crystal_size_mid 0.15
_exptl_crystal_size_min 0.10
_refine_diff_density_max 0.729
_refine_diff_density_min -0.914
_refine_diff_density_rms 0.097
_refine_ls_extinction_method none
_refine_ls_goodness_of_fit_ref 0.935
_refine_ls_hydrogen_treatment constr
_refine_ls_matrix_type full
_refine_ls_number_parameters 271
_refine_ls_number_reflns 3908
_refine_ls_number_restraints 0
_refine_ls_restrained_S_all 0.935
_refine_ls_R_factor_all 0.1798
_refine_ls_R_factor_gt 0.0608
_refine_ls_shift/su_max 0.000
_refine_ls_shift/su_mean 0.000
_refine_ls_structure_factor_coef Fsqd
_refine_ls_weighting_details 'calc w=1/[\s^2^(Fo^2^)+(0.0998P)^2^+0.0000P] where P=(Fo^2^+2Fc^2^)/3'
_refine_ls_weighting_scheme calc
_refine_ls_wR_factor_gt 0.1241
_refine_ls_wR_factor_ref 0.1640
_reflns_number_gt 1653
_reflns_number_total 3908
_reflns_threshold_expression >2sigma(I)
_cod_data_source_file c3ob41216d.txt
_cod_data_source_block 5
_cod_original_sg_symbol_H-M 'P 21/c'
_cod_database_code 7153143

loop_
_symmetry_equiv_pos_as_xyz
'x, y, z'
'-x, y+1/2, -z+1/2'
'-x, -y, -z'
'x, -y-1/2, z-1/2'

loop_
_atom_site_label
_atom_site_type_symbol
_atom_site_fract_x
_atom_site_fract_y
_atom_site_fract_z
_atom_site_U_iso_or_equiv
_atom_site_adp_type
_atom_site_occupancy
_atom_site_symmetry_multiplicity
_atom_site_calc_flag
_atom_site_refinement_flags
N1 N 0.1153(5) 0.4730(3) 0.2047(3) 0.0457(13) Uani 1 1 d .
C2 C -0.0057(8) 0.4195(5) 0.2119(6) 0.076(2) Uani 1 1 d .
H2A H 0.0037 0.4036 0.2740 0.092 Uiso 1 1 calc R
H2B H -0.0060 0.3696 0.1765 0.092 Uiso 1 1 calc R
C3 C -0.1487(10) 0.4687(8) 0.1765(8) 0.120(4) Uani 1 1 d .
H3A H -0.1679 0.4723 0.1116 0.144 Uiso 1 1 calc R
H3B H -0.2299 0.4384 0.1908 0.144 Uiso 1 1 calc R
C4A C -0.0032(9) 0.5856(5) 0.2594(5) 0.070(2) Uani 1 1 d .
C4 C -0.1459(10) 0.5524(7) 0.2129(8) 0.110(3) Uani 1 1 d .
H4A H -0.1887 0.5897 0.1638 0.132 Uiso 1 1 calc R
H4B H -0.2097 0.5534 0.2543 0.132 Uiso 1 1 calc R
C5 C 0.0017(12) 0.6610(6) 0.3081(6) 0.095(3) Uani 1 1 d .
H5A H -0.0848 0.6874 0.3124 0.114 Uiso 1 1 calc R
C6A C 0.2636(11) 0.6550(5) 0.3511(5) 0.071(2) Uani 1 1 d .
C6 C 0.1349(14) 0.6934(6) 0.3479(6) 0.100(3) Uani 1 1 d .
H6A H 0.1377 0.7453 0.3747 0.120 Uiso 1 1 calc R
C7 C 0.4158(12) 0.6903(5) 0.3905(6) 0.099(3) Uani 1 1 d .
H7A H 0.4096 0.7493 0.4016 0.118 Uiso 1 1 calc R
H7B H 0.4608 0.6631 0.4470 0.118 Uiso 1 1 calc R
C8 C 0.5053(12) 0.6751(5) 0.3236(6) 0.097(3) Uani 1 1 d .
H8A H 0.4562 0.6996 0.2664 0.117 Uiso 1 1 calc R
H8B H 0.6013 0.7012 0.3440 0.117 Uiso 1 1 calc R
C9 C 0.5243(8) 0.5845(5) 0.3122(5) 0.072(2) Uani 1 1 d .
H9A H 0.5429 0.5747 0.2536 0.086 Uiso 1 1 calc R
H9B H 0.6102 0.5658 0.3571 0.086 Uiso 1 1 calc R
N10 N 0.3964(5) 0.5353(3) 0.3202(3) 0.0429(12) Uani 1 1 d .
C10A C 0.2607(8) 0.5770(4) 0.3093(4) 0.0470(16) Uani 1 1 d .
C10B C 0.1267(7) 0.5467(4) 0.2579(4) 0.0447(16) Uani 1 1 d .
C11 C 0.1880(6) 0.4606(3) 0.1392(4) 0.0403(15) Uani 1 1 d .
C12 C 0.2706(7) 0.5320(4) 0.1135(4) 0.0431(15) Uani 1 1 d .
C13 C 0.4105(7) 0.5186(5) 0.1003(4) 0.0588(19) Uani 1 1 d .
H13A H 0.4538 0.4663 0.1087 0.071 Uiso 1 1 calc R
C14 C 0.4840(9) 0.5850(7) 0.0742(5) 0.088(3) Uani 1 1 d .
H14A H 0.5780 0.5766 0.0654 0.105 Uiso 1 1 calc R
C15 C 0.4244(13) 0.6617(7) 0.0609(5) 0.097(3) Uani 1 1 d .
H15A H 0.4770 0.7055 0.0444 0.117 Uiso 1 1 calc R
C16 C 0.2816(12) 0.6740(5) 0.0727(5) 0.082(3) Uani 1 1 d .
H16A H 0.2372 0.7259 0.0631 0.098 Uiso 1 1 calc R
C17 C 0.2094(8) 0.6089(5) 0.0983(4) 0.0612(19) Uani 1 1 d .
H17A H 0.1145 0.6171 0.1057 0.073 Uiso 1 1 calc R
Se18 Se 0.18448(11) 0.36411(5) 0.07975(6) 0.0790(3) Uani 1 1 d .
C19 C 0.4150(7) 0.4562(4) 0.3447(4) 0.0452(16) Uani 1 1 d .
C20 C 0.3028(7) 0.4136(4) 0.3815(4) 0.0455(16) Uani 1 1 d .
C21 C 0.2651(8) 0.3309(4) 0.3606(4) 0.0583(18) Uani 1 1 d .
H21A H 0.3059 0.3033 0.3192 0.070 Uiso 1 1 calc R
C22 C 0.1697(10) 0.2901(5) 0.3998(6) 0.083(2) Uani 1 1 d .
H22A H 0.1443 0.2352 0.3850 0.099 Uiso 1 1 calc R
C23 C 0.1103(9) 0.3324(6) 0.4631(5) 0.075(2) Uani 1 1 d .
H23A H 0.0439 0.3052 0.4896 0.090 Uiso 1 1 calc R
C24 C 0.1470(9) 0.4103(5) 0.4856(5) 0.070(2) Uani 1 1 d .
H24A H 0.1075 0.4367 0.5284 0.084 Uiso 1 1 calc R
C25 C 0.2441(7) 0.4529(4) 0.4458(4) 0.0517(17) Uani 1 1 d .
H25A H 0.2697 0.5075 0.4622 0.062 Uiso 1 1 calc R
Se26 Se 0.58150(9) 0.40014(6) 0.34155(6) 0.0798(3) Uani 1 1 d .

loop_
_atom_site_aniso_label
_atom_site_aniso_U_11
_atom_site_aniso_U_22
_atom_site_aniso_U_33
_atom_site_aniso_U_23
_atom_site_aniso_U_13
_atom_site_aniso_U_12
N1 0.033(3) 0.053(3) 0.054(3) 0.002(3) 0.016(3) -0.008(2)
C2 0.048(5) 0.098(6) 0.080(6) 0.021(4) 0.010(4) -0.023(4)
C3 0.052(6) 0.193(13) 0.112(8) 0.014(8) 0.015(5) -0.034(7)
C4A 0.062(5) 0.098(6) 0.055(5) 0.035(4) 0.025(4) 0.025(5)
C4 0.073(7) 0.124(9) 0.138(10) 0.019(7) 0.038(7) 0.020(7)
C5 0.122(8) 0.107(8) 0.074(6) 0.025(6) 0.056(6) 0.084(7)
C6A 0.120(7) 0.057(5) 0.040(4) 0.009(3) 0.024(5) 0.021(5)
C6 0.163(11) 0.082(7) 0.065(6) 0.005(5) 0.048(7) 0.055(8)
C7 0.167(10) 0.047(5) 0.066(6) -0.010(4) -0.002(6) -0.019(5)
C8 0.127(8) 0.078(6) 0.072(6) -0.002(5) -0.002(6) -0.040(6)
C9 0.073(5) 0.095(6) 0.044(4) -0.004(4) 0.008(4) -0.037(5)
N10 0.045(3) 0.046(3) 0.037(3) -0.001(2) 0.009(2) -0.003(3)
C10A 0.077(5) 0.035(4) 0.030(3) 0.005(3) 0.015(3) 0.006(3)
C10B 0.057(4) 0.048(4) 0.039(4) 0.015(3) 0.030(3) 0.027(3)
C11 0.035(3) 0.047(4) 0.035(4) -0.002(3) 0.002(3) 0.005(3)
C12 0.042(4) 0.062(4) 0.027(3) -0.001(3) 0.012(3) 0.000(3)
C13 0.047(4) 0.092(5) 0.038(4) -0.003(4) 0.011(3) -0.008(4)
C14 0.065(5) 0.161(10) 0.041(5) -0.001(5) 0.022(4) -0.045(6)
C15 0.110(8) 0.118(8) 0.056(5) 0.030(5) 0.004(5) -0.061(7)
C16 0.117(8) 0.067(5) 0.052(5) 0.018(4) 0.002(5) -0.020(5)
C17 0.069(5) 0.066(5) 0.051(4) 0.019(4) 0.017(4) -0.006(4)
Se18 0.1043(7) 0.0635(5) 0.0710(6) -0.0231(4) 0.0245(5) -0.0123(5)
C19 0.051(4) 0.057(4) 0.026(3) -0.004(3) 0.007(3) 0.006(3)
C20 0.047(4) 0.056(4) 0.029(3) 0.010(3) -0.001(3) 0.010(3)
C21 0.080(5) 0.041(4) 0.055(4) 0.005(3) 0.018(4) -0.004(4)
C22 0.113(7) 0.058(5) 0.075(6) 0.012(5) 0.018(5) -0.018(5)
C23 0.077(5) 0.084(6) 0.064(5) 0.023(5) 0.018(4) -0.016(5)
C24 0.090(6) 0.078(6) 0.049(5) 0.019(4) 0.031(4) 0.011(5)
C25 0.072(5) 0.051(4) 0.032(4) 0.013(3) 0.013(4) 0.011(4)
Se26 0.0626(5) 0.0929(7) 0.0877(6) 0.0098(5) 0.0253(5) 0.0265(4)

loop_
_atom_type_symbol
_atom_type_description
_atom_type_scat_dispersion_real
_atom_type_scat_dispersion_imag
_atom_type_scat_source
C C 0.0033 0.0016 'International Tables Vol C Tables 4.2.6.8 and 6.1.1.4'
H H 0.0000 0.0000 'International Tables Vol C Tables 4.2.6.8 and 6.1.1.4'
N N 0.0061 0.0033 'International Tables Vol C Tables 4.2.6.8 and 6.1.1.4'
Se Se -0.0929 2.2259 'International Tables Vol C Tables 4.2.6.8 and 6.1.1.4'

loop_
_geom_angle_atom_site_label_1
_geom_angle_atom_site_label_2
_geom_angle_atom_site_label_3
_geom_angle
C11 N1 C10B 124.3(5)
C11 N1 C2 120.6(6)
C10B N1 C2 113.7(5)
N1 C2 C3 107.1(7)
N1 C2 H2A 110.3
C3 C2 H2A 110.3
N1 C2 H2B 110.3
C3 C2 H2B 110.3
H2A C2 H2B 108.5
C4 C3 C2 114.2(8)
C4 C3 H3A 108.7
C2 C3 H3A 108.7
C4 C3 H3B 108.7
C2 C3 H3B 108.7
H3A C3 H3B 107.6
C10B C4A C5 119.0(8)
C10B C4A C4 122.2(8)
C5 C4A C4 118.8(9)
C4A C4 C3 117.3(8)
C4A C4 H4A 108.0
C3 C4 H4A 108.0
C4A C4 H4B 108.0
C3 C4 H4B 108.0
H4A C4 H4B 107.2
C6 C5 C4A 118.5(8)
C6 C5 H5A 120.8
C4A C5 H5A 120.8
C6 C6A C10A 118.5(8)
C6 C6A C7 126.0(8)
C10A C6A C7 115.4(8)
C6A C6 C5 123.8(9)
C6A C6 H6A 118.1
C5 C6 H6A 118.1
C8 C7 C6A 107.0(7)
C8 C7 H7A 110.3
C6A C7 H7A 110.3
C8 C7 H7B 110.3
C6A C7 H7B 110.3
H7A C7 H7B 108.6
C9 C8 C7 110.1(7)
C9 C8 H8A 109.6
C7 C8 H8A 109.6
C9 C8 H8B 109.6
C7 C8 H8B 109.6
H8A C8 H8B 108.1
N10 C9 C8 113.5(7)
N10 C9 H9A 108.9
C8 C9 H9A 108.9
N10 C9 H9B 108.9
C8 C9 H9B 108.9
H9A C9 H9B 107.7
C19 N10 C10A 122.9(5)
C19 N10 C9 119.4(6)
C10A N10 C9 117.5(5)
C10B C10A N10 123.9(5)
C10B C10A C6A 119.0(6)
N10 C10A C6A 117.1(7)
C4A C10B C10A 120.4(6)
C4A C10B N1 116.5(6)
C10A C10B N1 123.0(5)
N1 C11 C12 117.8(5)
N1 C11 Se18 123.5(4)
C12 C11 Se18 118.7(4)
C17 C12 C13 119.2(6)
C17 C12 C11 121.6(6)
C13 C12 C11 119.0(6)
C14 C13 C12 118.3(8)
C14 C13 H13A 120.9
C12 C13 H13A 120.9
C15 C14 C13 122.4(8)
C15 C14 H14A 118.8
C13 C14 H14A 118.8
C14 C15 C16 118.7(8)
C14 C15 H15A 120.7
C16 C15 H15A 120.7
C17 C16 C15 118.9(8)
C17 C16 H16A 120.5
C15 C16 H16A 120.5
C16 C17 C12 122.4(7)
C16 C17 H17A 118.8
C12 C17 H17A 118.8
N10 C19 C20 119.9(5)
N10 C19 Se26 121.7(5)
C20 C19 Se26 118.3(5)
C25 C20 C21 118.4(6)
C25 C20 C19 120.0(6)
C21 C20 C19 121.2(6)
C22 C21 C20 121.1(7)
C22 C21 H21A 119.5
C20 C21 H21A 119.5
C21 C22 C23 118.8(7)
C21 C22 H22A 120.6
C23 C22 H22A 120.6
C24 C23 C22 121.2(7)
C24 C23 H23A 119.4
C22 C23 H23A 119.4
C23 C24 C25 120.5(7)
C23 C24 H24A 119.7
C25 C24 H24A 119.7
C24 C25 C20 119.9(6)
C24 C25 H25A 120.1
C20 C25 H25A 120.1

loop_
_geom_bond_atom_site_label_1
_geom_bond_atom_site_label_2
_geom_bond_distance
N1 C11 1.358(7)
N1 C10B 1.430(8)
N1 C2 1.447(8)
C2 C3 1.534(13)
C2 H2A 0.9700
C2 H2B 0.9700
C3 C4 1.458(14)
C3 H3A 0.9700
C3 H3B 0.9700
C4A C10B 1.371(9)
C4A C5 1.420(13)
C4A C4 1.452(13)
C4 H4A 0.9700
C4 H4B 0.9700
C5 C6 1.351(13)
C5 H5A 0.9300
C6A C6 1.342(12)
C6A C10A 1.409(9)
C6A C7 1.514(12)
C6 H6A 0.9300
C7 C8 1.493(13)
C7 H7A 0.9700
C7 H7B 0.9700
C8 C9 1.486(11)
C8 H8A 0.9700
C8 H8B 0.9700
C9 N10 1.463(8)
C9 H9A 0.9700
C9 H9B 0.9700
N10 C19 1.328(7)
N10 C10A 1.407(8)
C10A C10B 1.395(9)
C11 C12 1.491(8)
C11 Se18 1.799(6)
C12 C17 1.360(9)
C12 C13 1.387(9)
C13 C14 1.381(11)
C13 H13A 0.9300
C14 C15 1.350(13)
C14 H14A 0.9300
C15 C16 1.402(13)
C15 H15A 0.9300
C16 C17 1.356(10)
C16 H16A 0.9300
C17 H17A 0.9300
C19 C20 1.476(9)
C19 Se26 1.809(6)
C20 C25 1.391(8)
C20 C21 1.395(9)
C21 C22 1.360(10)
C21 H21A 0.9300
C22 C23 1.407(11)
C22 H22A 0.9300
C23 C24 1.324(11)
C23 H23A 0.9300
C24 C25 1.391(9)
C24 H24A 0.9300
C25 H25A 0.9300

loop_
_geom_torsion_atom_site_label_1
_geom_torsion_atom_site_label_2
_geom_torsion_atom_site_label_3
_geom_torsion_atom_site_label_4
_geom_torsion
C11 N1 C2 C3 -105.0(8)
C10B N1 C2 C3 62.2(8)
N1 C2 C3 C4 -47.9(11)
C10B C4A C4 C3 10.0(14)
C5 C4A C4 C3 -170.0(9)
C2 C3 C4 C4A 14.0(14)
C10B C4A C5 C6 2.8(12)
C4 C4A C5 C6 -177.2(9)
C10A C6A C6 C5 1.1(13)
C7 C6A C6 C5 176.6(9)
C4A C5 C6 C6A -6.1(14)
C6 C6A C7 C8 -132.7(8)
C10A C6A C7 C8 43.0(9)
C6A C7 C8 C9 -64.3(9)
C7 C8 C9 N10 34.3(9)
C8 C9 N10 C19 -155.1(6)
C8 C9 N10 C10A 19.1(8)
C19 N10 C10A C10B -50.8(8)
C9 N10 C10A C10B 135.3(6)
C19 N10 C10A C6A 131.3(6)
C9 N10 C10A C6A -42.7(7)
C6 C6A C10A C10B 7.1(10)
C7 C6A C10A C10B -168.9(6)
C6 C6A C10A N10 -174.9(7)
C7 C6A C10A N10 9.1(8)
C5 C4A C10B C10A 5.3(9)
C4 C4A C10B C10A -174.8(7)
C5 C4A C10B N1 -177.4(6)
C4 C4A C10B N1 2.6(10)
N10 C10A C10B C4A 171.9(5)
C6A C10A C10B C4A -10.2(9)
N10 C10A C10B N1 -5.3(9)
C6A C10A C10B N1 172.6(5)
C11 N1 C10B C4A 125.8(6)
C2 N1 C10B C4A -40.9(7)
C11 N1 C10B C10A -56.9(8)
C2 N1 C10B C10A 136.4(6)
C10B N1 C11 C12 -7.6(8)
C2 N1 C11 C12 158.2(5)
C10B N1 C11 Se18 174.5(4)
C2 N1 C11 Se18 -19.7(8)
N1 C11 C12 C17 -46.7(8)
Se18 C11 C12 C17 131.3(5)
N1 C11 C12 C13 136.8(6)
Se18 C11 C12 C13 -45.2(7)
C17 C12 C13 C14 1.7(9)
C11 C12 C13 C14 178.3(5)
C12 C13 C14 C15 -0.3(11)
C13 C14 C15 C16 -1.1(13)
C14 C15 C16 C17 1.1(12)
C15 C16 C17 C12 0.4(11)
C13 C12 C17 C16 -1.8(10)
C11 C12 C17 C16 -178.3(6)
C10A N10 C19 C20 -13.9(8)
C9 N10 C19 C20 160.0(5)
C10A N10 C19 Se26 170.4(4)
C9 N10 C19 Se26 -15.7(7)
N10 C19 C20 C25 -45.0(8)
Se26 C19 C20 C25 130.8(5)
N10 C19 C20 C21 142.0(6)
Se26 C19 C20 C21 -42.1(7)
C25 C20 C21 C22 2.1(10)
C19 C20 C21 C22 175.1(6)
C20 C21 C22 C23 -0.7(11)
C21 C22 C23 C24 -0.9(12)
C22 C23 C24 C25 1.1(12)
C23 C24 C25 C20 0.3(10)
C21 C20 C25 C24 -1.8(9)
C19 C20 C25 C24 -175.0(6)
